data_1528172
loop_
_publ_author_name
'Walitzi, E.M.'

_publ_section_title
;
 Strukturverfeinerung von Libethenit Cu2 (O H) (P O4)
;
_journal_name_full
;
Tschermaks Mineralogische und Petrographische Mitteilungen (-1978)
;
_journal_page_first 614
_journal_page_last 624
_journal_volume 8
_journal_year 1963
_chemical_formula_sum 'Cu2 H O5 P'
_chemical_name_systematic 'Cu2 (P O4) (O H)'
_space_group_IT_number 58
_symmetry_space_group_name_Hall '-P 2 2n'
_symmetry_space_group_name_H-M 'P n n m'
_cell_angle_alpha 90
_cell_angle_beta 90
_cell_angle_gamma 90
_cell_formula_units_Z 4
_cell_length_a 8.11
_cell_length_b 8.47
_cell_length_c 5.92
_cell_volume 406.655
_citation_journal_id_ASTM MPMTAG
_cod_data_source_file Walitzi_MPMTAG_1963_1689.cif
_cod_data_source_block H1Cu2O5P1
_cod_original_cell_volume 406.6549
_cod_original_formula_sum 'H1 Cu2 O5 P1'
_cod_database_code 1528172

loop_
_symmetry_equiv_pos_as_xyz
x,y,z
-x,-y,z
x+1/2,-y+1/2,-z+1/2
-x+1/2,y+1/2,-z+1/2
-x,-y,-z
x,y,-z
-x-1/2,y-1/2,z-1/2
x-1/2,-y-1/2,z-1/2

loop_
_atom_site_label
_atom_site_type_symbol
_atom_site_fract_x
_atom_site_fract_y
_atom_site_fract_z
_atom_site_occupancy
_atom_site_U_iso_or_equiv
O1 O-2 0.121 0.11 0 1 0.0
Cu1 Cu+2 0 0.5 0.25 1 0.0
Cu2 Cu+2 0.362 0.124 0 1 0.0
O2 O-2 0.154 0.083 0.5 1 0.0
O3 O-2 0.107 0.381 0.5 1 0.0
O4 O-2 0.343 0.263 0.286 1 0.0
P1 P+5 0.247 0.251 0.5 1 0.0
